data_7063757
loop_
_publ_author_name
'Tolstikov, Svyatoslav E.'
'Kolesnikov, Andrey E.'
'Smirnova, Kristina A.'
'Letyagin, Gleb A.'
'Bogomyakov, Artem S.'
'Romanenko, Galina V.'
'Ovcharenko, Victor I.'

_publ_section_title
;
 Heterospin molecular complexes of Cu(hfac)2 with pyridyl-substituted
 nitronyl nitroxides: peculiarities of structure and magnetic properties
;
_journal_issue 18
_journal_name_full 'New Journal of Chemistry'
_journal_page_first 7655
_journal_page_last 7660
_journal_paper_doi 10.1039/D5NJ00967G
_journal_volume 49
_journal_year 2025
_chemical_formula_sum 'C44 H34 Cl2 Cu2 F24 N6 O12'
_chemical_formula_weight 1492.75
_space_group_crystal_system triclinic
_space_group_IT_number 2
_space_group_name_Hall '-P 1'
_space_group_name_H-M_alt 'P -1'
_atom_sites_solution_hydrogens geom
_audit_block_doi 10.5517/ccdc.csd.cc2bjct2
_audit_creation_method SHELXL-2018/3
_audit_update_record
;
2022-03-22 deposited with the CCDC.	2025-04-09 downloaded from the CCDC.
;
_cell_angle_alpha 94.536(2)
_cell_angle_beta 105.712(2)
_cell_angle_gamma 113.2450(10)
_cell_formula_units_Z 1
_cell_length_a 9.8746(3)
_cell_length_b 11.1848(3)
_cell_length_c 15.1435(4)
_cell_measurement_reflns_used 7567
_cell_measurement_temperature 296(2)
_cell_measurement_theta_max 24.06
_cell_measurement_theta_min 2.34
_cell_volume 1446.28(7)
_computing_cell_refinement 'Bruker SAINT'
_computing_data_collection 'Bruker APEX2'
_computing_data_reduction 'Bruker SAINT'
_computing_molecular_graphics 'Bruker SHELXTL'
_computing_publication_material 'Bruker SHELXTL'
_computing_structure_refinement 'SHELXL-2018/3 (Sheldrick, 2018)'
_computing_structure_solution 'SHELXS-97 (Sheldrick, 2008)'
_diffrn_ambient_temperature 296(2)
_diffrn_measured_fraction_theta_full 0.994
_diffrn_measured_fraction_theta_max 0.976
_diffrn_measurement_device_type 'Bruker APEX-II CCD'
_diffrn_measurement_method '\f and \w scans'
_diffrn_radiation_type MoK\a
_diffrn_radiation_wavelength 0.71073
_diffrn_reflns_av_R_equivalents 0.0421
_diffrn_reflns_av_unetI/netI 0.0512
_diffrn_reflns_Laue_measured_fraction_full 0.994
_diffrn_reflns_Laue_measured_fraction_max 0.976
_diffrn_reflns_limit_h_max 12
_diffrn_reflns_limit_h_min -13
_diffrn_reflns_limit_k_max 14
_diffrn_reflns_limit_k_min -14
_diffrn_reflns_limit_l_max 20
_diffrn_reflns_limit_l_min -20
_diffrn_reflns_number 24794
_diffrn_reflns_point_group_measured_fraction_full 0.994
_diffrn_reflns_point_group_measured_fraction_max 0.976
_diffrn_reflns_theta_full 25.242
_diffrn_reflns_theta_max 28.385
_diffrn_reflns_theta_min 2.027
_exptl_absorpt_coefficient_mu 0.967
_exptl_absorpt_correction_T_max 0.5789
_exptl_absorpt_correction_T_min 0.4690
_exptl_absorpt_correction_type multi-scan
_exptl_absorpt_process_details sadabs
_exptl_crystal_colour black
_exptl_crystal_density_diffrn 1.714
_exptl_crystal_description block
_exptl_crystal_F_000 744
_exptl_crystal_size_max 0.24
_exptl_crystal_size_mid 0.19
_exptl_crystal_size_min 0.12
_refine_diff_density_max 0.383
_refine_diff_density_min -0.386
_refine_diff_density_rms 0.056
_refine_ls_extinction_method none
_refine_ls_goodness_of_fit_ref 0.932
_refine_ls_hydrogen_treatment constr
_refine_ls_matrix_type full
_refine_ls_number_parameters 460
_refine_ls_number_reflns 7094
_refine_ls_number_restraints 0
_refine_ls_restrained_S_all 0.932
_refine_ls_R_factor_all 0.0710
_refine_ls_R_factor_gt 0.0410
_refine_ls_shift/su_max 0.001
_refine_ls_shift/su_mean 0.000
_refine_ls_structure_factor_coef Fsqd
_refine_ls_weighting_details 'w=1/[\s^2^(Fo^2^)+(0.0563P)^2^] where P=(Fo^2^+2Fc^2^)/3'
_refine_ls_weighting_scheme calc
_refine_ls_wR_factor_gt 0.0977
_refine_ls_wR_factor_ref 0.1074
_reflns_Friedel_coverage 0.000
_reflns_number_gt 4434
_reflns_number_total 7094
_reflns_threshold_expression 'I > 2\s(I)'
_cod_data_source_file d5nj00967g2.cif
_cod_data_source_block 1094s
_cod_depositor_comments 'Adding full bibliography for 7063753--7063771.cif.'
_cod_database_code 7063757
_shelx_shelxl_version_number 2018/3
_shelx_space_group_comment
; 
The symmetry employed for this shelxl refinement is uniquely defined 
by the following loop, which should always be used as a source of 
symmetry information in preference to the above space-group names. 
They are only intended as comments. 
;

loop_
_space_group_symop_operation_xyz
'x, y, z'
'-x, -y, -z'

loop_
_atom_site_label
_atom_site_type_symbol
_atom_site_fract_x
_atom_site_fract_y
_atom_site_fract_z
_atom_site_U_iso_or_equiv
_atom_site_adp_type
_atom_site_occupancy
_atom_site_site_symmetry_order
_atom_site_calc_flag
_atom_site_refinement_flags_posn
_atom_site_refinement_flags_adp
_atom_site_refinement_flags_occupancy
_atom_site_disorder_assembly
_atom_site_disorder_group
Cu Cu 0.46471(3) 1.02302(3) 0.26099(2) 0.04194(11) Uani 1 1 d . . . . .
O1 O 0.2865(2) 0.88570(16) 0.15549(11) 0.0500(4) Uani 1 1 d . . . . .
C1 C 0.0372(4) 0.7138(4) 0.0726(3) 0.0767(9) Uani 1 1 d . . . . .
F1 F 0.1024(19) 0.6698(15) 0.0286(10) 0.135(6) Uani 0.5 1 d . . P A 1
F2 F -0.0359(12) 0.7741(9) 0.0119(5) 0.142(4) Uani 0.5 1 d . . P A 1
F3 F -0.0635(14) 0.6268(10) 0.0878(8) 0.154(5) Uani 0.5 1 d . . P A 1
F1A F 0.0897(19) 0.7060(16) 0.0054(10) 0.143(7) Uani 0.5 1 d . . P A 2
F2A F -0.1031(9) 0.7021(11) 0.0438(7) 0.131(4) Uani 0.5 1 d . . P A 2
F3A F 0.0114(14) 0.5951(8) 0.1042(8) 0.140(5) Uani 0.5 1 d . . P A 2
C2 C 0.1492(3) 0.8285(2) 0.15661(17) 0.0470(6) Uani 1 1 d . . . . .
C3 C 0.0892(3) 0.8567(2) 0.22482(18) 0.0516(6) Uani 1 1 d . . . . .
H3A H -0.012853 0.801798 0.220373 0.062 Uiso 1 1 calc R U . . .
C4 C 0.1784(3) 0.9642(2) 0.29838(16) 0.0407(5) Uani 1 1 d . . . . .
C5 C 0.1070(3) 0.9971(3) 0.36866(19) 0.0532(6) Uani 1 1 d . . . . .
F4 F -0.0333(2) 0.9079(2) 0.35777(16) 0.1118(8) Uani 1 1 d . . . . .
F5 F 0.1936(2) 1.0094(2) 0.45549(12) 0.0932(6) Uani 1 1 d . . . . .
F6 F 0.1012(2) 1.11236(18) 0.36576(14) 0.0878(6) Uani 1 1 d . . . . .
O2 O 0.31905(18) 1.04571(15) 0.31697(11) 0.0436(4) Uani 1 1 d . . . . .
O3 O 0.60464(19) 0.99144(16) 0.20300(11) 0.0474(4) Uani 1 1 d . . . . .
C6 C 0.7583(4) 0.9905(4) 0.1101(2) 0.0600(7) Uani 1 1 d . . . . .
F7 F 0.9064(16) 1.071(2) 0.1568(16) 0.097(5) Uani 0.5 1 d . . P B 1
F8 F 0.7390(13) 0.9751(14) 0.0210(6) 0.103(4) Uani 0.5 1 d . . P B 1
F9 F 0.734(2) 0.8688(17) 0.1326(13) 0.107(4) Uani 0.5 1 d . . P B 1
F7A F 0.8980(19) 1.040(2) 0.1674(16) 0.116(6) Uani 0.5 1 d . . P B 2
F8A F 0.7720(14) 1.0147(14) 0.0300(6) 0.118(4) Uani 0.5 1 d . . P B 2
F9A F 0.705(2) 0.8656(13) 0.1006(12) 0.110(5) Uani 0.5 1 d . . P B 2
C7 C 0.6570(3) 1.0465(2) 0.14202(16) 0.0456(6) Uani 1 1 d . . . . .
C8 C 0.6430(3) 1.1515(3) 0.10522(18) 0.0561(7) Uani 1 1 d . . . . .
H8A H 0.686740 1.177857 0.058770 0.067 Uiso 1 1 calc R U . . .
C9 C 0.5655(3) 1.2209(2) 0.13478(17) 0.0487(6) Uani 1 1 d . . . . .
C10 C 0.5780(4) 1.3478(3) 0.0977(2) 0.0691(8) Uani 1 1 d . . . . .
F10 F 0.6776(3) 1.45436(19) 0.16350(16) 0.1216(8) Uani 1 1 d . . . . .
F11 F 0.4448(3) 1.3580(2) 0.07730(15) 0.1029(7) Uani 1 1 d . . . . .
F12 F 0.6204(3) 1.3574(2) 0.02299(14) 0.1096(7) Uani 1 1 d . . . . .
O4 O 0.4929(2) 1.19578(16) 0.19031(12) 0.0549(5) Uani 1 1 d . . . . .
O1R O 0.4402(2) 0.84069(16) 0.35000(12) 0.0592(5) Uani 1 1 d . . . . .
N2R N 0.3981(2) 0.71671(18) 0.34957(12) 0.0405(4) Uani 1 1 d . . . . .
C3R C 0.4573(3) 0.6334(2) 0.30180(17) 0.0477(6) Uani 1 1 d . . . . .
C4R C 0.4382(5) 0.6520(3) 0.2018(2) 0.0963(13) Uani 1 1 d . . . . .
H4RA H 0.475999 0.598836 0.171822 0.144 Uiso 1 1 calc R U . . .
H4RB H 0.329876 0.624803 0.167968 0.144 Uiso 1 1 calc R U . . .
H4RC H 0.496844 0.744022 0.202187 0.144 Uiso 1 1 calc R U . . .
C5R C 0.6292(3) 0.6862(3) 0.3610(3) 0.0836(10) Uani 1 1 d . . . . .
H5RA H 0.675739 0.637741 0.334891 0.125 Uiso 1 1 calc R U . . .
H5RB H 0.682651 0.778935 0.361142 0.125 Uiso 1 1 calc R U . . .
H5RC H 0.637306 0.675002 0.424132 0.125 Uiso 1 1 calc R U . . .
C6R C 0.3546(3) 0.4916(2) 0.31214(17) 0.0464(6) Uani 1 1 d . . . . .
C7R C 0.2080(4) 0.4131(3) 0.2282(2) 0.0914(11) Uani 1 1 d . . . . .
H7RA H 0.236206 0.389236 0.175854 0.137 Uiso 1 1 calc R U . . .
H7RB H 0.142210 0.333885 0.243543 0.137 Uiso 1 1 calc R U . . .
H7RC H 0.152899 0.466610 0.212067 0.137 Uiso 1 1 calc R U . . .
C8R C 0.4424(4) 0.4086(3) 0.3424(2) 0.0708(9) Uani 1 1 d . . . . .
H8RA H 0.478270 0.386980 0.293192 0.106 Uiso 1 1 calc R U . . .
H8RB H 0.530275 0.458237 0.398100 0.106 Uiso 1 1 calc R U . . .
H8RC H 0.374067 0.328000 0.355106 0.106 Uiso 1 1 calc R U . . .
N9R N 0.2994(2) 0.52446(18) 0.39011(13) 0.0430(5) Uani 1 1 d . . . . .
O10R O 0.2343(2) 0.43868(16) 0.43382(13) 0.0651(5) Uani 1 1 d . . . . .
C11R C 0.3172(3) 0.6505(2) 0.40205(15) 0.0368(5) Uani 1 1 d . . . . .
C12R C 0.2697(3) 0.7103(2) 0.47061(15) 0.0366(5) Uani 1 1 d . . . . .
C13R C 0.3835(3) 0.8023(2) 0.54841(15) 0.0404(5) Uani 1 1 d . . . . .
H13A H 0.487117 0.828099 0.552293 0.048 Uiso 1 1 calc R U . . .
N14R N 0.3552(2) 0.85740(17) 0.61912(13) 0.0380(4) Uani 1 1 d . . . . .
C15R C 0.2046(3) 0.8217(2) 0.60994(17) 0.0458(6) Uani 1 1 d . . . . .
H15A H 0.181841 0.859746 0.657461 0.055 Uiso 1 1 calc R U . . .
C16R C 0.0827(3) 0.7325(3) 0.53478(18) 0.0500(6) Uani 1 1 d . . . . .
H16A H -0.019882 0.710632 0.531763 0.060 Uiso 1 1 calc R U . . .
C17R C 0.1146(3) 0.6753(2) 0.46329(16) 0.0415(5) Uani 1 1 d . . . . .
Cl18 Cl -0.03398(7) 0.56469(7) 0.36606(5) 0.0635(2) Uani 1 1 d . . . . .

loop_
_atom_site_aniso_label
_atom_site_aniso_U_11
_atom_site_aniso_U_22
_atom_site_aniso_U_33
_atom_site_aniso_U_23
_atom_site_aniso_U_13
_atom_site_aniso_U_12
Cu 0.04261(19) 0.04413(19) 0.04600(18) 0.00769(13) 0.02163(14) 0.02135(15)
O1 0.0505(11) 0.0525(10) 0.0463(9) 0.0044(8) 0.0178(8) 0.0214(9)
C1 0.060(2) 0.075(2) 0.071(2) -0.0092(19) 0.0159(19) 0.014(2)
F1 0.110(6) 0.121(8) 0.137(12) -0.072(8) 0.046(7) 0.028(6)
F2 0.115(6) 0.156(7) 0.082(4) -0.012(4) -0.029(4) 0.032(5)
F3 0.142(10) 0.084(8) 0.148(10) -0.047(5) 0.095(9) -0.055(6)
F1A 0.114(9) 0.154(10) 0.066(4) -0.044(5) 0.052(5) -0.037(7)
F2A 0.061(4) 0.124(8) 0.147(8) -0.065(6) -0.034(4) 0.041(5)
F3A 0.168(9) 0.052(3) 0.134(6) -0.018(3) -0.016(6) 0.030(5)
C2 0.0486(16) 0.0407(14) 0.0471(14) 0.0064(11) 0.0114(12) 0.0182(13)
C3 0.0394(15) 0.0451(15) 0.0644(17) 0.0068(13) 0.0197(13) 0.0118(12)
C4 0.0398(14) 0.0401(13) 0.0498(14) 0.0146(11) 0.0198(11) 0.0206(12)
C5 0.0440(16) 0.0544(17) 0.0615(17) 0.0078(13) 0.0233(13) 0.0186(14)
F4 0.0738(13) 0.0985(15) 0.1393(18) -0.0195(13) 0.0754(13) -0.0044(12)
F5 0.1072(15) 0.1356(17) 0.0604(11) 0.0266(11) 0.0428(11) 0.0649(14)
F6 0.1156(15) 0.0791(12) 0.1162(14) 0.0271(11) 0.0707(13) 0.0667(12)
O2 0.0387(10) 0.0424(9) 0.0518(9) 0.0030(8) 0.0197(8) 0.0177(8)
O3 0.0562(11) 0.0537(10) 0.0489(9) 0.0129(8) 0.0295(8) 0.0318(9)
C6 0.067(2) 0.081(2) 0.0533(17) 0.0147(17) 0.0322(16) 0.045(2)
F7 0.044(5) 0.099(5) 0.137(11) -0.008(5) 0.030(6) 0.027(4)
F8 0.103(4) 0.170(8) 0.049(4) -0.020(5) 0.011(3) 0.088(5)
F9 0.145(7) 0.121(7) 0.148(10) 0.065(7) 0.108(7) 0.104(7)
F7A 0.092(9) 0.171(16) 0.099(5) -0.007(8) -0.001(7) 0.100(11)
F8A 0.195(10) 0.189(9) 0.106(7) 0.093(7) 0.125(7) 0.158(8)
F9A 0.162(9) 0.064(5) 0.155(12) 0.019(5) 0.111(9) 0.064(5)
C7 0.0418(14) 0.0554(16) 0.0404(13) 0.0013(12) 0.0159(11) 0.0220(13)
C8 0.0667(18) 0.0625(17) 0.0589(16) 0.0215(14) 0.0391(14) 0.0339(15)
C9 0.0581(17) 0.0473(15) 0.0470(14) 0.0115(12) 0.0226(13) 0.0254(13)
C10 0.098(3) 0.062(2) 0.0601(18) 0.0234(16) 0.0375(18) 0.038(2)
F10 0.163(2) 0.0537(12) 0.1080(16) 0.0171(12) 0.0261(16) 0.0193(13)
F11 0.1278(18) 0.1038(15) 0.1287(17) 0.0592(13) 0.0576(15) 0.0846(15)
F12 0.186(2) 0.1138(16) 0.0993(15) 0.0691(13) 0.0945(16) 0.0949(17)
O4 0.0757(13) 0.0542(11) 0.0601(11) 0.0206(9) 0.0403(10) 0.0400(10)
O1R 0.0989(15) 0.0386(10) 0.0644(11) 0.0236(9) 0.0460(11) 0.0390(10)
N2R 0.0532(12) 0.0371(11) 0.0424(11) 0.0121(9) 0.0223(9) 0.0255(10)
C3R 0.0653(18) 0.0407(13) 0.0578(15) 0.0166(12) 0.0377(14) 0.0309(13)
C4R 0.198(4) 0.078(2) 0.077(2) 0.0393(18) 0.092(3) 0.089(3)
C5R 0.058(2) 0.061(2) 0.142(3) 0.016(2) 0.048(2) 0.0268(17)
C6R 0.0572(16) 0.0376(13) 0.0497(14) 0.0067(11) 0.0254(12) 0.0213(12)
C7R 0.090(3) 0.082(2) 0.067(2) -0.0174(18) 0.0170(19) 0.014(2)
C8R 0.099(2) 0.0513(17) 0.095(2) 0.0288(16) 0.055(2) 0.0483(18)
N9R 0.0459(12) 0.0348(11) 0.0526(12) 0.0099(9) 0.0239(10) 0.0166(10)
O10R 0.0821(14) 0.0410(10) 0.0879(14) 0.0253(10) 0.0565(12) 0.0215(10)
C11R 0.0360(13) 0.0363(12) 0.0405(12) 0.0083(10) 0.0139(10) 0.0173(11)
C12R 0.0394(13) 0.0345(12) 0.0433(12) 0.0107(10) 0.0188(11) 0.0196(11)
C13R 0.0340(13) 0.0445(13) 0.0493(14) 0.0119(11) 0.0210(11) 0.0187(11)
N14R 0.0402(11) 0.0376(10) 0.0467(11) 0.0111(9) 0.0246(9) 0.0199(9)
C15R 0.0456(15) 0.0537(15) 0.0494(14) 0.0113(12) 0.0261(12) 0.0258(13)
C16R 0.0365(14) 0.0569(16) 0.0651(17) 0.0143(13) 0.0266(13) 0.0220(13)
C17R 0.0377(14) 0.0395(13) 0.0505(14) 0.0128(11) 0.0161(11) 0.0183(11)
Cl18 0.0415(4) 0.0646(4) 0.0701(4) -0.0038(3) 0.0075(3) 0.0194(3)

loop_
_atom_type_symbol
_atom_type_description
_atom_type_scat_dispersion_real
_atom_type_scat_dispersion_imag
_atom_type_scat_source
C C 0.0033 0.0016 'International Tables Vol C Tables 4.2.6.8 and 6.1.1.4'
H H 0.0000 0.0000 'International Tables Vol C Tables 4.2.6.8 and 6.1.1.4'
Cu Cu 0.3201 1.2651 'International Tables Vol C Tables 4.2.6.8 and 6.1.1.4'
F F 0.0171 0.0103 'International Tables Vol C Tables 4.2.6.8 and 6.1.1.4'
N N 0.0061 0.0033 'International Tables Vol C Tables 4.2.6.8 and 6.1.1.4'
O O 0.0106 0.0060 'International Tables Vol C Tables 4.2.6.8 and 6.1.1.4'
Cl Cl 0.1484 0.1585 'International Tables Vol C Tables 4.2.6.8 and 6.1.1.4'

loop_
_geom_angle_atom_site_label_1
_geom_angle_atom_site_label_2
_geom_angle_atom_site_label_3
_geom_angle
_geom_angle_site_symmetry_1
_geom_angle_site_symmetry_3
_geom_angle_publ_flag
O2 Cu O3 177.35(7) . . ?
O2 Cu O1 89.88(7) . . ?
O3 Cu O1 88.02(7) . . ?
O2 Cu N14R 88.94(7) . 2_676 ?
O3 Cu N14R 92.90(7) . 2_676 ?
O1 Cu N14R 171.49(7) . 2_676 ?
O2 Cu O4 94.45(6) . . ?
O3 Cu O4 87.40(6) . . ?
O1 Cu O4 96.59(7) . . ?
N14R Cu O4 91.90(7) 2_676 . ?
O2 Cu O1R 83.73(6) . . ?
O3 Cu O1R 94.53(6) . . ?
O1 Cu O1R 86.72(7) . . ?
N14R Cu O1R 84.78(7) 2_676 . ?
O4 Cu O1R 176.23(6) . . ?
C2 O1 Cu 124.56(15) . . ?
F3 C1 F1 111.0(9) . . ?
F1A C1 F2A 112.3(10) . . ?
F3 C1 F2 105.8(8) . . ?
F1 C1 F2 105.7(9) . . ?
F1A C1 F3A 105.7(9) . . ?
F2A C1 F3A 100.0(7) . . ?
F3 C1 C2 115.6(5) . . ?
F1 C1 C2 114.4(8) . . ?
F1A C1 C2 114.9(8) . . ?
F2A C1 C2 115.0(4) . . ?
F2 C1 C2 103.1(4) . . ?
F3A C1 C2 107.3(5) . . ?
O1 C2 C3 127.7(2) . . ?
O1 C2 C1 114.9(2) . . ?
C3 C2 C1 117.4(3) . . ?
O1 C2 Cu 34.51(11) . . ?
C3 C2 Cu 93.43(15) . . ?
C1 C2 Cu 148.9(2) . . ?
C4 C3 C2 121.0(2) . . ?
O2 C4 C3 127.9(2) . . ?
O2 C4 C5 112.2(2) . . ?
C3 C4 C5 119.9(2) . . ?
O2 C4 Cu 33.39(9) . . ?
C3 C4 Cu 95.21(15) . . ?
C5 C4 Cu 144.40(17) . . ?
F4 C5 F6 107.8(2) . . ?
F4 C5 F5 106.5(2) . . ?
F6 C5 F5 105.5(2) . . ?
F4 C5 C4 114.2(2) . . ?
F6 C5 C4 111.5(2) . . ?
F5 C5 C4 110.8(2) . . ?
C4 O2 Cu 125.67(14) . . ?
C7 O3 Cu 128.37(15) . . ?
F9A C6 F7A 106.9(13) . . ?
F9A C6 F8A 105.8(10) . . ?
F7A C6 F8A 105.4(11) . . ?
F8 C6 F7 108.5(11) . . ?
F8 C6 F9 106.7(9) . . ?
F7 C6 F9 106.0(12) . . ?
F9A C6 C7 112.7(8) . . ?
F7A C6 C7 112.5(11) . . ?
F8A C6 C7 113.1(6) . . ?
F8 C6 C7 115.6(6) . . ?
F7 C6 C7 108.4(10) . . ?
F9 C6 C7 111.3(7) . . ?
O3 C7 C8 129.9(2) . . ?
O3 C7 C6 113.1(2) . . ?
C8 C7 C6 116.9(2) . . ?
O3 C7 Cu 31.71(10) . . ?
C8 C7 Cu 98.38(15) . . ?
C6 C7 Cu 144.73(19) . . ?
C7 C8 C9 123.0(2) . . ?
O4 C9 C8 127.8(2) . . ?
O4 C9 C10 114.7(2) . . ?
C8 C9 C10 117.4(2) . . ?
O4 C9 Cu 37.66(11) . . ?
C8 C9 Cu 90.17(15) . . ?
C10 C9 Cu 152.29(18) . . ?
F12 C10 F10 108.3(3) . . ?
F12 C10 F11 107.1(3) . . ?
F10 C10 F11 104.4(3) . . ?
F12 C10 C9 114.5(2) . . ?
F10 C10 C9 110.2(2) . . ?
F11 C10 C9 111.7(3) . . ?
C9 O4 Cu 122.81(15) . . ?
N2R O1R Cu 149.24(14) . . ?
O1R N2R C11R 124.51(18) . . ?
O1R N2R C3R 123.25(18) . . ?
C11R N2R C3R 111.51(17) . . ?
N2R C3R C4R 109.9(2) . . ?
N2R C3R C5R 104.3(2) . . ?
C4R C3R C5R 111.5(3) . . ?
N2R C3R C6R 101.34(17) . . ?
C4R C3R C6R 115.4(2) . . ?
C5R C3R C6R 113.2(2) . . ?
N9R C6R C7R 105.7(2) . . ?
N9R C6R C8R 108.7(2) . . ?
C7R C6R C8R 111.2(2) . . ?
N9R C6R C3R 101.12(17) . . ?
C7R C6R C3R 114.2(2) . . ?
C8R C6R C3R 114.9(2) . . ?
O10R N9R C11R 125.20(19) . . ?
O10R N9R C6R 122.94(18) . . ?
C11R N9R C6R 111.70(18) . . ?
N2R C11R N9R 110.30(18) . . ?
N2R C11R C12R 125.00(19) . . ?
N9R C11R C12R 124.4(2) . . ?
C13R C12R C17R 117.76(19) . . ?
C13R C12R C11R 118.62(19) . . ?
C17R C12R C11R 123.6(2) . . ?
N14R C13R C12R 124.4(2) . . ?
N14R C13R Cu 36.57(11) . 2_676 ?
C12R C13R Cu 160.22(15) . 2_676 ?
C13R N14R C15R 116.4(2) . . ?
C13R N14R Cu 120.60(15) . 2_676 ?
C15R N14R Cu 122.80(15) . 2_676 ?
N14R C15R C16R 123.8(2) . . ?
N14R C15R Cu 35.16(11) . 2_676 ?
C16R C15R Cu 158.53(16) . 2_676 ?
C15R C16R C17R 118.8(2) . . ?
C16R C17R C12R 118.8(2) . . ?
C16R C17R Cl18 120.83(19) . . ?
C12R C17R Cl18 120.32(18) . . ?

loop_
_geom_bond_atom_site_label_1
_geom_bond_atom_site_label_2
_geom_bond_distance
_geom_bond_site_symmetry_2
_geom_bond_publ_flag
Cu O2 1.9408(15) . ?
Cu O3 1.9489(15) . ?
Cu O1 1.9909(17) . ?
Cu N14R 2.0586(19) 2_676 ?
Cu O4 2.2407(16) . ?
Cu O1R 2.5013(15) . ?
O1 C2 1.256(3) . ?
C1 F3 1.176(7) . ?
C1 F1 1.237(12) . ?
C1 F1A 1.272(12) . ?
C1 F2A 1.284(8) . ?
C1 F2 1.393(9) . ?
C1 F3A 1.400(10) . ?
C1 C2 1.532(4) . ?
C2 C3 1.395(3) . ?
C3 C4 1.373(3) . ?
C4 O2 1.260(3) . ?
C4 C5 1.521(3) . ?
C5 F4 1.304(3) . ?
C5 F6 1.316(3) . ?
C5 F5 1.323(3) . ?
O3 C7 1.264(3) . ?
C6 F9A 1.263(14) . ?
C6 F7A 1.279(17) . ?
C6 F8A 1.293(10) . ?
C6 F8 1.298(10) . ?
C6 F7 1.322(16) . ?
C6 F9 1.373(17) . ?
C6 C7 1.529(3) . ?
C7 C8 1.378(3) . ?
C8 C9 1.410(3) . ?
C9 O4 1.227(3) . ?
C9 C10 1.540(4) . ?
C10 F12 1.306(3) . ?
C10 F10 1.318(3) . ?
C10 F11 1.320(4) . ?
O1R N2R 1.280(2) . ?
N2R C11R 1.337(3) . ?
N2R C3R 1.511(3) . ?
C3R C4R 1.516(3) . ?
C3R C5R 1.529(4) . ?
C3R C6R 1.557(3) . ?
C6R N9R 1.505(3) . ?
C6R C7R 1.519(4) . ?
C6R C8R 1.521(3) . ?
N9R O10R 1.271(2) . ?
N9R C11R 1.341(3) . ?
C11R C12R 1.465(3) . ?
C12R C13R 1.375(3) . ?
C12R C17R 1.392(3) . ?
C13R N14R 1.341(3) . ?
N14R C15R 1.341(3) . ?
C15R C16R 1.368(3) . ?
C16R C17R 1.384(3) . ?
C17R Cl18 1.721(2) . ?
